data_4028448
loop_
_publ_author_name
'S. Vijay Kumar'
'G. Parameshwarappa'
'H. Ila'

_publ_section_title
;
 Synthesis of 2,4,5-Trisubstituted Thiazoles via Lawesson's
 Reagent-Mediated Chemoselective Thionation-Cyclization of Functionalized
 Enamides
;
_journal_name_full 'Journal of Organic Chemistry'
_journal_page_first 7362
_journal_page_last 7369
_journal_paper_doi 10.1021/jo401208u
_journal_volume 78
_journal_year 2013
_chemical_formula_sum 'C22 H14 F2 N2 O S'
_chemical_formula_weight 392.41
_chemical_name_systematic
;
?
;
_space_group_IT_number 14
_symmetry_cell_setting monoclinic
_symmetry_space_group_name_Hall '-P 2yn'
_symmetry_space_group_name_H-M 'P 1 21/n 1'
_atom_sites_solution_hydrogens geom
_atom_sites_solution_primary direct
_atom_sites_solution_secondary difmap
_audit_creation_method SHELXL-97
_cell_angle_alpha 90.00
_cell_angle_beta 94.7790(10)
_cell_angle_gamma 90.00
_cell_formula_units_Z 4
_cell_length_a 6.1709(2)
_cell_length_b 10.0287(3)
_cell_length_c 29.5929(7)
_cell_measurement_temperature 295(2)
_cell_volume 1825.02(9)
_computing_structure_refinement 'SHELXL-97 (Sheldrick, 2008)'
_diffrn_ambient_temperature 295(2)
_diffrn_measured_fraction_theta_full 0.999
_diffrn_measured_fraction_theta_max 0.999
_diffrn_radiation_monochromator graphite
_diffrn_radiation_source 'fine-focus sealed tube'
_diffrn_radiation_type MoK\a
_diffrn_radiation_wavelength 0.71073
_diffrn_reflns_av_R_equivalents 0.0541
_diffrn_reflns_av_sigmaI/netI 0.0397
_diffrn_reflns_limit_h_max 8
_diffrn_reflns_limit_h_min -8
_diffrn_reflns_limit_k_max 13
_diffrn_reflns_limit_k_min -13
_diffrn_reflns_limit_l_max 40
_diffrn_reflns_limit_l_min -41
_diffrn_reflns_number 30820
_diffrn_reflns_theta_full 29.55
_diffrn_reflns_theta_max 29.55
_diffrn_reflns_theta_min 1.38
_exptl_absorpt_coefficient_mu 0.212
_exptl_absorpt_correction_T_max 0.9895
_exptl_absorpt_correction_T_min 0.9750
_exptl_crystal_density_diffrn 1.428
_exptl_crystal_F_000 808
_exptl_crystal_size_max 0.12
_exptl_crystal_size_mid 0.08
_exptl_crystal_size_min 0.05
_refine_diff_density_max 0.265
_refine_diff_density_min -0.337
_refine_diff_density_rms 0.066
_refine_ls_extinction_method none
_refine_ls_goodness_of_fit_ref 1.075
_refine_ls_hydrogen_treatment mixed
_refine_ls_matrix_type full
_refine_ls_number_parameters 253
_refine_ls_number_reflns 5109
_refine_ls_number_restraints 0
_refine_ls_restrained_S_all 1.075
_refine_ls_R_factor_all 0.0767
_refine_ls_R_factor_gt 0.0435
_refine_ls_shift/su_max 0.001
_refine_ls_shift/su_mean 0.000
_refine_ls_structure_factor_coef Fsqd
_refine_ls_weighting_details 'calc w=1/[\s^2^(Fo^2^)+(0.0817P)^2^+0.1047P] where P=(Fo^2^+2Fc^2^)/3'
_refine_ls_weighting_scheme calc
_refine_ls_wR_factor_gt 0.1231
_refine_ls_wR_factor_ref 0.1533
_reflns_number_gt 3426
_reflns_number_total 5109
_reflns_threshold_expression >2\s(I)
_cod_data_source_file jo401208u_si_002_2.cif
_cod_data_source_block compound_2
_cod_database_code 4028448

loop_
_symmetry_equiv_pos_as_xyz
'x, y, z'
'-x+1/2, y+1/2, -z+1/2'
'-x, -y, -z'
'x-1/2, -y-1/2, z-1/2'

loop_
_atom_site_label
_atom_site_type_symbol
_atom_site_fract_x
_atom_site_fract_y
_atom_site_fract_z
_atom_site_U_iso_or_equiv
_atom_site_adp_type
_atom_site_occupancy
_atom_site_symmetry_multiplicity
_atom_site_calc_flag
_atom_site_refinement_flags
C1 C 1.2359(3) 0.12189(18) 0.30691(6) 0.0427(4) Uani 1 1 d .
C2 C 1.3644(3) 0.0084(2) 0.30695(7) 0.0541(5) Uani 1 1 d .
H2 H 1.3329 -0.0655 0.3242 0.065 Uiso 1 1 calc R
C3 C 1.5428(3) 0.0072(3) 0.28055(8) 0.0662(6) Uani 1 1 d .
H3 H 1.6309 -0.0679 0.2800 0.079 Uiso 1 1 calc R
C4 C 1.5857(3) 0.1162(3) 0.25587(8) 0.0697(7) Uani 1 1 d .
C5 C 1.4615(4) 0.2289(3) 0.25484(7) 0.0658(6) Uani 1 1 d .
H5 H 1.4946 0.3020 0.2373 0.079 Uiso 1 1 calc R
C6 C 1.2845(3) 0.2311(2) 0.28072(6) 0.0518(5) Uani 1 1 d .
H6 H 1.1970 0.3066 0.2806 0.062 Uiso 1 1 calc R
C7 C 0.7075(3) -0.09402(16) 0.43857(6) 0.0386(4) Uani 1 1 d .
C8 C 0.5302(3) -0.17998(17) 0.43581(6) 0.0444(4) Uani 1 1 d .
H8 H 0.3979 -0.1519 0.4216 0.053 Uiso 1 1 calc R
C9 C 0.5488(3) -0.30720(18) 0.45405(6) 0.0485(4) Uani 1 1 d .
H9 H 0.4311 -0.3654 0.4520 0.058 Uiso 1 1 calc R
C10 C 0.7447(3) -0.34470(17) 0.47509(6) 0.0470(4) Uani 1 1 d .
C11 C 0.9221(3) -0.26244(19) 0.47936(7) 0.0506(5) Uani 1 1 d .
H11 H 1.0522 -0.2907 0.4945 0.061 Uiso 1 1 calc R
C12 C 0.9031(3) -0.13651(17) 0.46072(6) 0.0464(4) Uani 1 1 d .
H12 H 1.0223 -0.0794 0.4630 0.056 Uiso 1 1 calc R
C13 C 0.4163(3) 0.38138(15) 0.38350(6) 0.0383(4) Uani 1 1 d .
C14 C 0.2162(3) 0.39891(17) 0.40119(6) 0.0439(4) Uani 1 1 d .
H14 H 0.1663 0.3354 0.4207 0.053 Uiso 1 1 calc R
C15 C 0.0914(3) 0.51036(18) 0.38984(7) 0.0511(5) Uani 1 1 d .
H15 H -0.0420 0.5214 0.4018 0.061 Uiso 1 1 calc R
C16 C 0.1629(3) 0.60456(19) 0.36107(7) 0.0574(5) Uani 1 1 d .
H16 H 0.0783 0.6794 0.3536 0.069 Uiso 1 1 calc R
C17 C 0.3611(3) 0.58821(19) 0.34310(7) 0.0551(5) Uani 1 1 d .
H17 H 0.4095 0.6521 0.3235 0.066 Uiso 1 1 calc R
C18 C 0.4879(3) 0.47694(17) 0.35417(6) 0.0467(4) Uani 1 1 d .
H18 H 0.6209 0.4663 0.3420 0.056 Uiso 1 1 calc R
C19 C 0.5458(3) 0.26012(15) 0.39342(6) 0.0371(4) Uani 1 1 d .
C20 C 0.7957(3) 0.10438(15) 0.38641(6) 0.0379(4) Uani 1 1 d .
C21 C 0.6827(3) 0.03992(16) 0.41786(6) 0.0393(4) Uani 1 1 d .
C22 C 0.9795(3) 0.04804(16) 0.36257(6) 0.0413(4) Uani 1 1 d .
O1 O 1.0465(2) -0.06510(13) 0.36878(6) 0.0643(4) Uani 1 1 d .
S1 S 0.47183(7) 0.14046(4) 0.431515(15) 0.04478(15) Uani 1 1 d .
F1 F 1.7612(2) 0.1129(2) 0.23091(6) 0.1073(6) Uani 1 1 d .
F2 F 0.7633(2) -0.47037(12) 0.49212(5) 0.0708(4) Uani 1 1 d .
N1 N 1.0574(2) 0.13593(14) 0.33328(5) 0.0435(3) Uani 1 1 d .
H1 H 0.9888 0.2105 0.3303 0.052 Uiso 1 1 calc R
N2 N 0.7183(2) 0.22840(13) 0.37305(5) 0.0389(3) Uani 1 1 d .

loop_
_atom_site_aniso_label
_atom_site_aniso_U_11
_atom_site_aniso_U_22
_atom_site_aniso_U_33
_atom_site_aniso_U_23
_atom_site_aniso_U_13
_atom_site_aniso_U_12
C1 0.0352(9) 0.0486(10) 0.0447(9) -0.0078(7) 0.0059(7) -0.0005(7)
C2 0.0463(11) 0.0542(12) 0.0626(12) -0.0127(9) 0.0100(9) 0.0049(8)
C3 0.0445(12) 0.0840(17) 0.0716(14) -0.0267(12) 0.0132(10) 0.0095(10)
C4 0.0437(12) 0.115(2) 0.0524(12) -0.0196(13) 0.0159(9) -0.0070(12)
C5 0.0541(13) 0.0929(18) 0.0522(12) 0.0015(11) 0.0149(9) -0.0127(12)
C6 0.0481(11) 0.0601(12) 0.0478(10) 0.0008(9) 0.0075(8) -0.0016(8)
C7 0.0424(9) 0.0319(8) 0.0419(8) 0.0021(7) 0.0060(7) 0.0036(6)
C8 0.0451(10) 0.0377(9) 0.0500(10) 0.0046(7) 0.0013(7) 0.0019(7)
C9 0.0567(11) 0.0375(10) 0.0518(10) 0.0048(8) 0.0072(8) -0.0036(8)
C10 0.0624(12) 0.0340(9) 0.0462(10) 0.0092(7) 0.0138(8) 0.0097(8)
C11 0.0480(10) 0.0496(11) 0.0540(11) 0.0109(8) 0.0039(8) 0.0131(8)
C12 0.0405(9) 0.0427(10) 0.0560(11) 0.0042(8) 0.0046(8) 0.0021(7)
C13 0.0406(9) 0.0319(8) 0.0421(9) -0.0034(7) 0.0016(7) 0.0050(6)
C14 0.0438(10) 0.0386(9) 0.0500(10) -0.0045(8) 0.0083(7) 0.0043(7)
C15 0.0439(10) 0.0491(11) 0.0602(12) -0.0103(9) 0.0040(8) 0.0135(8)
C16 0.0632(13) 0.0428(10) 0.0641(12) -0.0022(9) -0.0071(10) 0.0207(9)
C17 0.0657(13) 0.0402(10) 0.0596(12) 0.0111(9) 0.0069(9) 0.0104(9)
C18 0.0480(10) 0.0407(10) 0.0525(10) 0.0035(8) 0.0101(8) 0.0072(7)
C19 0.0379(9) 0.0300(8) 0.0440(9) 0.0000(6) 0.0065(7) 0.0034(6)
C20 0.0373(9) 0.0297(8) 0.0472(9) 0.0002(7) 0.0061(7) 0.0040(6)
C21 0.0409(9) 0.0316(8) 0.0455(9) 0.0000(7) 0.0048(7) 0.0039(6)
C22 0.0367(9) 0.0324(8) 0.0555(10) 0.0002(7) 0.0080(7) 0.0034(6)
O1 0.0674(10) 0.0376(7) 0.0924(11) 0.0122(7) 0.0344(8) 0.0181(6)
S1 0.0470(3) 0.0381(3) 0.0512(3) 0.00643(18) 0.01597(19) 0.00870(17)
F1 0.0618(9) 0.1807(18) 0.0850(10) -0.0220(11) 0.0392(8) -0.0062(10)
F2 0.0858(9) 0.0426(7) 0.0854(9) 0.0269(6) 0.0153(7) 0.0132(6)
N1 0.0407(8) 0.0370(8) 0.0542(9) 0.0026(6) 0.0130(6) 0.0071(6)
N2 0.0377(7) 0.0301(7) 0.0493(8) 0.0006(6) 0.0066(6) 0.0036(5)

loop_
_atom_type_symbol
_atom_type_description
_atom_type_scat_dispersion_real
_atom_type_scat_dispersion_imag
_atom_type_scat_source
C C 0.0033 0.0016 'International Tables Vol C Tables 4.2.6.8 and 6.1.1.4'
H H 0.0000 0.0000 'International Tables Vol C Tables 4.2.6.8 and 6.1.1.4'
O O 0.0106 0.0060 'International Tables Vol C Tables 4.2.6.8 and 6.1.1.4'
S S 0.1246 0.1234 'International Tables Vol C Tables 4.2.6.8 and 6.1.1.4'
F F 0.0171 0.0103 'International Tables Vol C Tables 4.2.6.8 and 6.1.1.4'
N N 0.0061 0.0033 'International Tables Vol C Tables 4.2.6.8 and 6.1.1.4'

loop_
_geom_angle_atom_site_label_1
_geom_angle_atom_site_label_2
_geom_angle_atom_site_label_3
_geom_angle
C2 C1 C6 119.83(17)
C2 C1 N1 123.70(17)
C6 C1 N1 116.45(16)
C1 C2 C3 118.8(2)
C4 C3 C2 119.5(2)
C3 C4 F1 118.2(2)
C3 C4 C5 123.1(2)
F1 C4 C5 118.6(2)
C4 C5 C6 117.9(2)
C5 C6 C1 120.87(19)
C8 C7 C12 119.03(15)
C8 C7 C21 119.03(15)
C12 C7 C21 121.94(15)
C9 C8 C7 120.57(17)
C10 C9 C8 118.19(17)
F2 C10 C9 117.94(17)
F2 C10 C11 118.90(17)
C9 C10 C11 123.16(17)
C10 C11 C12 118.34(17)
C11 C12 C7 120.68(17)
C18 C13 C14 119.09(15)
C18 C13 C19 119.93(15)
C14 C13 C19 120.89(15)
C15 C14 C13 120.29(17)
C16 C15 C14 120.46(18)
C15 C16 C17 119.88(17)
C16 C17 C18 120.29(18)
C17 C18 C13 119.99(17)
N2 C19 C13 124.01(15)
N2 C19 S1 113.61(12)
C13 C19 S1 122.28(12)
C21 C20 N2 115.89(14)
C21 C20 C22 126.22(14)
N2 C20 C22 117.63(14)
C20 C21 C7 131.97(15)
C20 C21 S1 108.70(12)
C7 C21 S1 119.27(12)
O1 C22 N1 124.76(16)
O1 C22 C20 122.87(16)
N1 C22 C20 112.36(14)
C21 S1 C19 90.45(8)
C22 N1 C1 128.76(15)
C19 N2 C20 111.33(13)

loop_
_geom_bond_atom_site_label_1
_geom_bond_atom_site_label_2
_geom_bond_distance
C1 C2 1.387(2)
C1 C6 1.388(3)
C1 N1 1.409(2)
C2 C3 1.402(3)
C3 C4 1.353(4)
C4 F1 1.362(2)
C4 C5 1.364(4)
C5 C6 1.386(3)
C7 C8 1.390(2)
C7 C12 1.392(2)
C7 C21 1.479(2)
C8 C9 1.386(2)
C9 C10 1.366(3)
C10 F2 1.359(2)
C10 C11 1.368(3)
C11 C12 1.379(2)
C13 C18 1.390(2)
C13 C14 1.392(2)
C13 C19 1.471(2)
C14 C15 1.383(2)
C15 C16 1.369(3)
C16 C17 1.384(3)
C17 C18 1.386(2)
C19 N2 1.306(2)
C19 S1 1.7334(16)
C20 C21 1.370(2)
C20 N2 1.378(2)
C20 C22 1.496(2)
C21 S1 1.7207(17)
C22 O1 1.216(2)
C22 N1 1.352(2)
